data_7161180
loop_
_publ_author_name
'Naik C, Prajwal'
'Dutta, Saikat'
'B. S., Chethan'
'Kesthur Nataraju, Chethan Prathap'
'Krishnappagowda, Lokanath Neratur'
'Revanasiddappa, B. C.'
'Naveen Dsouza, Nitha'

_publ_section_title
;
 Nicotinic Acid-Catalyzed Synthesis of Novel Benzothiazoles and
 Benzimidazoles from Carbohydrate-Derived Furfurals: Structural,
 Computational, and Antimicrobial Studies
;
_journal_name_full 'Organic &amp; Biomolecular Chemistry'
_journal_paper_doi 10.1039/D6OB00468G
_journal_year 2026
_chemical_formula_moiety '2(C14 H11 N O3 S)'
_chemical_formula_sum 'C28 H22 N2 O6 S2'
_chemical_formula_weight 546.59
_space_group_crystal_system orthorhombic
_space_group_IT_number 29
_space_group_name_Hall 'P 2c -2ac'
_space_group_name_H-M_alt 'P c a 21'
_atom_sites_solution_hydrogens mixed
_atom_sites_solution_primary iterative
_audit_creation_date 2026-01-23
_audit_creation_method
;
Olex2 1.5
(compiled 2025.07.13 svn.rb7424aed for OlexSys, GUI svn.r7314)
;
_audit_update_record
;
2026-01-28 deposited with the CCDC.	2026-05-25 downloaded from the CCDC.
;
_cell_angle_alpha 90
_cell_angle_beta 90
_cell_angle_gamma 90
_cell_formula_units_Z 4
_cell_length_a 11.1510(4)
_cell_length_b 5.3509(3)
_cell_length_c 43.3193(17)
_cell_measurement_reflns_used 4936
_cell_measurement_temperature 293(2)
_cell_measurement_theta_max 28.077
_cell_measurement_theta_min 1.880
_cell_volume 2584.8(2)
_computing_molecular_graphics 'Olex2 1.5 (Dolomanov et al., 2009)'
_computing_publication_material 'Olex2 1.5 (Dolomanov et al., 2009)'
_computing_structure_refinement 'SHELXL 2018/3 (Sheldrick, 2015)'
_computing_structure_solution 'olex2.solve 1.5 (Bourhis et al., 2015)'
_diffrn_ambient_temperature 293(2)
_diffrn_measured_fraction_theta_full 1.000
_diffrn_measured_fraction_theta_max 0.971
_diffrn_measurement_device_type Rigaku
_diffrn_radiation_type MoK\a
_diffrn_radiation_wavelength 0.71073
_diffrn_reflns_av_R_equivalents 0.0498
_diffrn_reflns_av_unetI/netI 0.0562
_diffrn_reflns_Laue_measured_fraction_full 1.000
_diffrn_reflns_Laue_measured_fraction_max 0.971
_diffrn_reflns_limit_h_max 13
_diffrn_reflns_limit_h_min -14
_diffrn_reflns_limit_k_max 6
_diffrn_reflns_limit_k_min -7
_diffrn_reflns_limit_l_max 54
_diffrn_reflns_limit_l_min -56
_diffrn_reflns_number 19205
_diffrn_reflns_point_group_measured_fraction_full 0.853
_diffrn_reflns_point_group_measured_fraction_max 0.786
_diffrn_reflns_theta_full 25.242
_diffrn_reflns_theta_max 28.077
_diffrn_reflns_theta_min 1.880
_exptl_absorpt_coefficient_mu 0.253
_exptl_absorpt_correction_type multi-scan
_exptl_crystal_colour white
_exptl_crystal_density_diffrn 1.405
_exptl_crystal_description needle
_exptl_crystal_F_000 1136
_exptl_crystal_size_max 0.22
_exptl_crystal_size_mid 0.21
_exptl_crystal_size_min 0.19
_exptl_transmission_factor_max 0.958
_exptl_transmission_factor_min 0.949
_refine_diff_density_max 0.335
_refine_diff_density_min -0.307
_refine_diff_density_rms 0.049
_refine_ls_abs_structure_details
;
 Flack x determined using 1009 quotients [(I+)-(I-)]/[(I+)+(I-)]
 (Parsons, Flack and Wagner, Acta Cryst. B69 (2013) 249-259).
;
_refine_ls_abs_structure_Flack 0.14(7)
_refine_ls_extinction_method none
_refine_ls_goodness_of_fit_ref 1.041
_refine_ls_hydrogen_treatment mixed
_refine_ls_matrix_type full
_refine_ls_number_parameters 348
_refine_ls_number_reflns 4936
_refine_ls_number_restraints 1
_refine_ls_restrained_S_all 1.041
_refine_ls_R_factor_all 0.0818
_refine_ls_R_factor_gt 0.0539
_refine_ls_shift/su_max 0.016
_refine_ls_shift/su_mean 0.001
_refine_ls_structure_factor_coef Fsqd
_refine_ls_weighting_details 'w=1/[\s^2^(Fo^2^)+(0.0501P)^2^+0.2552P] where P=(Fo^2^+2Fc^2^)/3'
_refine_ls_weighting_scheme calc
_refine_ls_wR_factor_gt 0.1089
_refine_ls_wR_factor_ref 0.1219
_reflns_Friedel_coverage 0.597
_reflns_Friedel_fraction_full 0.702
_reflns_Friedel_fraction_max 0.596
_reflns_number_gt 3411
_reflns_number_total 4936
_reflns_threshold_expression 'I > 2\s(I)'
_cod_data_source_file d6ob00468g2.cif
_cod_data_source_block asn-eth_auto
_cod_database_code 7161180
_shelx_shelxl_version_number 2018/3
_shelx_space_group_comment
;
The symmetry employed for this shelxl refinement is uniquely defined
by the following loop, which should always be used as a source of
symmetry information in preference to the above space-group names.
They are only intended as comments.
;
_olex2_refinement_description
;
1. Fixed Uiso
 At 1.2 times of:
  All C(H) groups, All C(H,H) groups
 At 1.5 times of:
  All C(H,H,H) groups
2.a Secondary CH2 refined with riding coordinates:
 C12A(H12A,H12B), C12B(H12C,H12D)
2.b Aromatic/amide H refined with riding coordinates:
 C6B(H6B), C5B(H5B), C9B(H9B), C6A(H6A), C1A(H1A), C1B(H1B), C2A(H2A),
 C2B(H2B), C3A(H3A), C10B(H10B), C10A(H10A)
2.c Idealised Me refined as rotating group:
 C14B(H14D,H14E,H14F), C14A(H14A,H14B,H14C)
;
_olex2_submission_special_instructions 'No special instructions were received'

loop_
_space_group_symop_operation_xyz
'x, y, z'
'-x, -y, z+1/2'
'x+1/2, -y, z'
'-x+1/2, y, z+1/2'

loop_
_atom_site_label
_atom_site_type_symbol
_atom_site_fract_x
_atom_site_fract_y
_atom_site_fract_z
_atom_site_U_iso_or_equiv
_atom_site_adp_type
_atom_site_occupancy
_atom_site_site_symmetry_order
_atom_site_calc_flag
_atom_site_refinement_flags_posn
_atom_site_refinement_flags_adp
_atom_site_refinement_flags_occupancy
_atom_site_disorder_assembly
_atom_site_disorder_group
S1A S 0.42012(12) 0.4279(4) 0.65276(3) 0.0460(4) Uani 1 1 d . . . . .
S1B S 0.67704(12) 0.0732(4) 0.34602(3) 0.0456(4) Uani 1 1 d . . . . .
O1A O 0.3412(4) 0.0275(8) 0.61042(14) 0.0509(15) Uani 1 1 d . . . . .
N1B N 0.4491(4) 0.0857(11) 0.33199(11) 0.0453(11) Uani 1 1 d . . . . .
O1B O 0.5990(5) 0.4754(8) 0.38786(15) 0.0517(15) Uani 1 1 d . . . . .
O2A O 0.4319(4) -0.1225(9) 0.55016(10) 0.0682(13) Uani 1 1 d . . . . .
O2B O 0.6881(4) 0.6243(10) 0.44844(10) 0.0696(13) Uani 1 1 d . . . . .
N1A N 0.1927(4) 0.4129(10) 0.66686(11) 0.0466(11) Uani 1 1 d . . . . .
C5A C 0.3689(4) 0.6313(11) 0.68070(12) 0.0415(12) Uani 1 1 d . . . . .
C4B C 0.5012(5) -0.0968(11) 0.31337(11) 0.0420(13) Uani 1 1 d . . . . .
O3B O 0.8421(5) 0.8817(11) 0.45563(12) 0.0961(17) Uani 1 1 d . . . . .
C4A C 0.2452(5) 0.5964(12) 0.68485(13) 0.0444(13) Uani 1 1 d . . . . .
C7A C 0.2742(4) 0.3161(10) 0.64901(11) 0.0388(12) Uani 1 1 d . . . . .
C8A C 0.2480(5) 0.1178(11) 0.62737(12) 0.0457(13) Uani 1 1 d . . . . .
O3A O 0.5873(5) -0.3811(11) 0.54297(12) 0.0914(16) Uani 1 1 d . . . . .
C7B C 0.5314(4) 0.1876(10) 0.34961(12) 0.0428(13) Uani 1 1 d . . . . .
C6B C 0.5038(7) -0.4213(14) 0.27652(14) 0.0579(17) Uani 1 1 d . . . . .
H6B H 0.463844 -0.523109 0.262493 0.069 Uiso 1 1 calc R U . . .
C5B C 0.4399(5) -0.2427(11) 0.29259(12) 0.0526(14) Uani 1 1 d . . . . .
H5B H 0.358032 -0.221889 0.289462 0.063 Uiso 1 1 calc R U . . .
C3B C 0.6246(4) -0.1328(10) 0.31781(11) 0.0405(12) Uani 1 1 d . . . . .
C8B C 0.5026(5) 0.3824(11) 0.37142(11) 0.0448(14) Uani 1 1 d . . . . .
C11B C 0.5519(6) 0.6595(13) 0.40664(14) 0.0569(16) Uani 1 1 d . . . . .
C9B C 0.4030(6) 0.5014(11) 0.3792(2) 0.055(3) Uani 1 1 d . . . . .
H9B H 0.326890 0.472941 0.371099 0.066 Uiso 1 1 calc R U . . .
C6A C 0.4299(5) 0.8102(12) 0.69756(14) 0.0517(15) Uani 1 1 d . . . . .
H6A H 0.511863 0.832500 0.694658 0.062 Uiso 1 1 calc R U . . .
C13B C 0.7915(7) 0.6945(12) 0.46158(15) 0.0654(18) Uani 1 1 d . . . . .
C1A C 0.3692(8) 0.9550(13) 0.71864(17) 0.0541(19) Uani 1 1 d . . . . .
H1A H 0.410636 1.073292 0.730201 0.065 Uiso 1 1 calc R U . . .
C1B C 0.6251(7) -0.4522(13) 0.28073(18) 0.057(2) Uani 1 1 d . . . . .
H1B H 0.665179 -0.573418 0.269314 0.068 Uiso 1 1 calc R U . . .
C11A C 0.2950(6) -0.1575(13) 0.59156(14) 0.0586(17) Uani 1 1 d . . . . .
C2A C 0.2456(6) 0.9257(14) 0.72279(13) 0.0553(16) Uani 1 1 d . . . . .
H2A H 0.204686 1.028011 0.736595 0.066 Uiso 1 1 calc R U . . .
C2B C 0.6882(5) -0.3103(12) 0.30119(13) 0.0555(17) Uani 1 1 d . . . . .
H2B H 0.770339 -0.331490 0.303883 0.067 Uiso 1 1 calc R U . . .
C3A C 0.1847(5) 0.7465(11) 0.70656(13) 0.0536(14) Uani 1 1 d . . . . .
H3A H 0.102998 0.723840 0.709881 0.064 Uiso 1 1 calc R U . . .
C10B C 0.4336(6) 0.6805(12) 0.40198(15) 0.0652(17) Uani 1 1 d . . . . .
H10B H 0.381655 0.790822 0.411788 0.078 Uiso 1 1 calc R U . . .
C9A C 0.1416(9) -0.0018(12) 0.6194(2) 0.063(3) Uani 1 1 d . . . . .
H9A H 0.082(5) 0.011(12) 0.6347(13) 0.076 Uiso 1 1 d . U . . .
C13A C 0.5377(6) -0.1848(14) 0.53752(15) 0.0674(18) Uani 1 1 d . . . . .
C10A C 0.1770(6) -0.1787(12) 0.59666(15) 0.0648(17) Uani 1 1 d . . . . .
H10A H 0.126225 -0.291504 0.586886 0.078 Uiso 1 1 calc R U . . .
C12A C 0.3836(7) -0.2905(13) 0.57281(15) 0.0744(19) Uani 1 1 d . . . . .
H12A H 0.447507 -0.353062 0.585895 0.089 Uiso 1 1 calc R U . . .
H12B H 0.346067 -0.431823 0.562639 0.089 Uiso 1 1 calc R U . . .
C12B C 0.6401(6) 0.7958(12) 0.42571(14) 0.0715(19) Uani 1 1 d . . . . .
H12C H 0.704264 0.859726 0.412813 0.086 Uiso 1 1 calc R U . . .
H12D H 0.601735 0.935858 0.435926 0.086 Uiso 1 1 calc R U . . .
C14B C 0.8332(10) 0.5016(13) 0.4847(3) 0.101(4) Uani 1 1 d . . . . .
H14D H 0.765116 0.433754 0.495326 0.151 Uiso 1 1 calc R U . . .
H14E H 0.886385 0.578500 0.499262 0.151 Uiso 1 1 calc R U . . .
H14F H 0.874610 0.369787 0.474047 0.151 Uiso 1 1 calc R U . . .
C14A C 0.5813(8) 0.0072(13) 0.5158(3) 0.082(4) Uani 1 1 d . . . . .
H14A H 0.556351 0.169405 0.522766 0.122 Uiso 1 1 calc R U . . .
H14B H 0.548698 -0.023997 0.495655 0.122 Uiso 1 1 calc R U . . .
H14C H 0.667287 0.001274 0.514838 0.122 Uiso 1 1 calc R U . . .

loop_
_atom_site_aniso_label
_atom_site_aniso_U_11
_atom_site_aniso_U_22
_atom_site_aniso_U_33
_atom_site_aniso_U_23
_atom_site_aniso_U_13
_atom_site_aniso_U_12
S1A 0.0301(7) 0.0524(9) 0.0555(9) -0.0040(11) 0.0043(6) -0.0053(7)
S1B 0.0299(7) 0.0517(9) 0.0551(9) -0.0045(12) -0.0047(6) -0.0014(7)
O1A 0.043(3) 0.055(3) 0.054(3) -0.008(2) -0.002(2) 0.004(2)
N1B 0.023(2) 0.058(3) 0.055(3) 0.001(3) -0.001(2) -0.005(2)
O1B 0.041(3) 0.051(3) 0.063(4) -0.008(2) -0.002(2) 0.002(2)
O2A 0.090(4) 0.056(3) 0.060(3) 0.001(2) 0.009(2) 0.014(3)
O2B 0.083(3) 0.066(4) 0.060(3) 0.008(3) -0.012(2) -0.019(3)
N1A 0.036(3) 0.051(3) 0.052(3) 0.007(3) 0.001(2) -0.006(3)
C5A 0.032(3) 0.043(4) 0.049(3) 0.003(2) 0.003(2) -0.003(3)
C4B 0.039(3) 0.047(4) 0.040(3) 0.007(3) -0.002(2) -0.002(3)
O3B 0.122(5) 0.063(3) 0.103(4) 0.016(3) -0.030(3) -0.027(4)
C4A 0.029(3) 0.046(4) 0.058(4) 0.010(3) -0.002(2) 0.002(3)
C7A 0.027(2) 0.043(3) 0.046(3) 0.005(2) -0.002(2) 0.002(2)
C8A 0.036(3) 0.047(4) 0.053(3) 0.006(3) -0.002(2) 0.000(3)
O3A 0.097(4) 0.070(4) 0.107(4) 0.004(3) 0.015(3) 0.026(4)
C7B 0.028(3) 0.046(4) 0.054(3) 0.010(3) 0.002(2) -0.002(2)
C6B 0.062(4) 0.057(4) 0.055(4) -0.004(4) -0.012(3) -0.013(4)
C5B 0.040(3) 0.060(4) 0.058(3) -0.001(3) -0.007(3) -0.004(3)
C3B 0.034(3) 0.043(3) 0.045(3) 0.001(2) -0.004(2) -0.007(3)
C8B 0.035(3) 0.053(4) 0.046(3) 0.006(3) -0.001(2) -0.006(3)
C11B 0.066(4) 0.051(4) 0.055(4) 0.001(3) 0.005(3) 0.006(4)
C9B 0.025(3) 0.064(7) 0.075(7) 0.000(3) 0.000(4) 0.013(3)
C6A 0.040(3) 0.051(4) 0.065(4) 0.001(3) 0.009(3) -0.003(3)
C13B 0.091(5) 0.048(4) 0.057(4) -0.005(3) -0.004(3) -0.003(4)
C1A 0.061(5) 0.049(4) 0.052(4) -0.007(3) 0.002(3) -0.008(4)
C1B 0.061(5) 0.049(4) 0.060(5) -0.006(4) -0.004(4) 0.005(4)
C11A 0.073(5) 0.055(4) 0.048(3) -0.007(3) -0.008(3) -0.002(4)
C2A 0.053(4) 0.063(4) 0.050(4) -0.001(4) 0.009(3) 0.009(4)
C2B 0.051(4) 0.057(5) 0.058(4) -0.003(3) -0.005(3) 0.008(3)
C3A 0.037(3) 0.060(4) 0.064(4) 0.004(3) 0.011(3) 0.011(3)
C10B 0.061(4) 0.064(4) 0.071(4) -0.002(3) 0.014(3) 0.023(4)
C9A 0.068(5) 0.066(8) 0.054(6) 0.006(3) -0.007(4) -0.019(3)
C13A 0.083(5) 0.051(4) 0.068(4) -0.012(3) 0.000(4) 0.011(4)
C10A 0.069(4) 0.064(5) 0.062(4) -0.008(3) -0.008(3) -0.018(4)
C12A 0.104(6) 0.057(5) 0.062(4) -0.001(4) 0.004(4) 0.003(5)
C12B 0.100(5) 0.053(5) 0.061(4) -0.002(3) -0.014(4) 0.002(5)
C14B 0.138(10) 0.056(8) 0.109(9) 0.010(4) -0.037(7) 0.000(5)
C14A 0.097(8) 0.083(10) 0.065(7) 0.000(4) 0.014(5) 0.006(4)

loop_
_atom_type_symbol
_atom_type_description
_atom_type_scat_dispersion_real
_atom_type_scat_dispersion_imag
_atom_type_scat_source
C C 0.0033 0.0016 'International Tables Vol C Tables 4.2.6.8 and 6.1.1.4'
H H 0.0000 0.0000 'International Tables Vol C Tables 4.2.6.8 and 6.1.1.4'
N N 0.0061 0.0033 'International Tables Vol C Tables 4.2.6.8 and 6.1.1.4'
O O 0.0106 0.0060 'International Tables Vol C Tables 4.2.6.8 and 6.1.1.4'
S S 0.1246 0.1234 'International Tables Vol C Tables 4.2.6.8 and 6.1.1.4'

loop_
_geom_angle_atom_site_label_1
_geom_angle_atom_site_label_2
_geom_angle_atom_site_label_3
_geom_angle
_geom_angle_site_symmetry_1
_geom_angle_site_symmetry_3
_geom_angle_publ_flag
C5A S1A C7A 88.4(3) . . ?
C7B S1B C3B 88.4(3) . . ?
C8A O1A C11A 106.8(5) . . ?
C7B N1B C4B 109.7(4) . . ?
C11B O1B C8B 105.3(5) . . ?
C13A O2A C12A 116.9(5) . . ?
C13B O2B C12B 115.4(5) . . ?
C7A N1A C4A 108.8(4) . . ?
C4A C5A S1A 109.3(4) . . ?
C6A C5A S1A 130.1(4) . . ?
C6A C5A C4A 120.5(5) . . ?
N1B C4B C3B 115.2(5) . . ?
C5B C4B N1B 124.7(5) . . ?
C5B C4B C3B 120.0(5) . . ?
N1A C4A C5A 116.0(5) . . ?
N1A C4A C3A 125.3(5) . . ?
C5A C4A C3A 118.7(5) . . ?
N1A C7A S1A 117.4(4) . . ?
N1A C7A C8A 122.5(5) . . ?
C8A C7A S1A 120.1(4) . . ?
O1A C8A C7A 117.2(5) . . ?
O1A C8A C9A 110.7(6) . . ?
C9A C8A C7A 132.1(6) . . ?
N1B C7B S1B 117.0(4) . . ?
N1B C7B C8B 121.7(4) . . ?
C8B C7B S1B 121.3(4) . . ?
C5B C6B H6B 119.2 . . ?
C1B C6B H6B 119.2 . . ?
C1B C6B C5B 121.6(6) . . ?
C4B C5B C6B 117.8(6) . . ?
C4B C5B H5B 121.1 . . ?
C6B C5B H5B 121.1 . . ?
C4B C3B S1B 109.7(4) . . ?
C2B C3B S1B 128.6(4) . . ?
C2B C3B C4B 121.6(5) . . ?
O1B C8B C7B 115.1(5) . . ?
C9B C8B O1B 110.4(6) . . ?
C9B C8B C7B 134.5(6) . . ?
O1B C11B C12B 115.4(6) . . ?
C10B C11B O1B 110.2(6) . . ?
C10B C11B C12B 134.3(7) . . ?
C8B C9B H9B 126.3 . . ?
C8B C9B C10B 107.4(7) . . ?
C10B C9B H9B 126.3 . . ?
C5A C6A H6A 120.1 . . ?
C1A C6A C5A 119.9(6) . . ?
C1A C6A H6A 120.1 . . ?
O2B C13B C14B 110.8(6) . . ?
O3B C13B O2B 123.9(7) . . ?
O3B C13B C14B 125.3(8) . . ?
C6A C1A H1A 119.8 . . ?
C6A C1A C2A 120.5(7) . . ?
C2A C1A H1A 119.8 . . ?
C6B C1B H1B 119.1 . . ?
C2B C1B C6B 121.8(7) . . ?
C2B C1B H1B 119.1 . . ?
O1A C11A C12A 115.1(6) . . ?
C10A C11A O1A 109.2(6) . . ?
C10A C11A C12A 135.5(7) . . ?
C1A C2A H2A 120.0 . . ?
C3A C2A C1A 120.1(6) . . ?
C3A C2A H2A 120.0 . . ?
C3B C2B H2B 121.5 . . ?
C1B C2B C3B 117.1(6) . . ?
C1B C2B H2B 121.5 . . ?
C4A C3A H3A 119.8 . . ?
C2A C3A C4A 120.3(5) . . ?
C2A C3A H3A 119.8 . . ?
C11B C10B C9B 106.6(6) . . ?
C11B C10B H10B 126.7 . . ?
C9B C10B H10B 126.7 . . ?
C8A C9A H9A 113(4) . . ?
C8A C9A C10A 104.0(8) . . ?
C10A C9A H9A 137(4) . . ?
O2A C13A C14A 112.1(6) . . ?
O3A C13A O2A 122.5(7) . . ?
O3A C13A C14A 125.3(7) . . ?
C11A C10A C9A 109.3(7) . . ?
C11A C10A H10A 125.3 . . ?
C9A C10A H10A 125.3 . . ?
O2A C12A C11A 109.1(6) . . ?
O2A C12A H12A 109.9 . . ?
O2A C12A H12B 109.9 . . ?
C11A C12A H12A 109.9 . . ?
C11A C12A H12B 109.9 . . ?
H12A C12A H12B 108.3 . . ?
O2B C12B C11B 108.3(5) . . ?
O2B C12B H12C 110.0 . . ?
O2B C12B H12D 110.0 . . ?
C11B C12B H12C 110.0 . . ?
C11B C12B H12D 110.0 . . ?
H12C C12B H12D 108.4 . . ?
C13B C14B H14D 109.5 . . ?
C13B C14B H14E 109.5 . . ?
C13B C14B H14F 109.5 . . ?
H14D C14B H14E 109.5 . . ?
H14D C14B H14F 109.5 . . ?
H14E C14B H14F 109.5 . . ?
C13A C14A H14A 109.5 . . ?
C13A C14A H14B 109.5 . . ?
C13A C14A H14C 109.5 . . ?
H14A C14A H14B 109.5 . . ?
H14A C14A H14C 109.5 . . ?
H14B C14A H14C 109.5 . . ?

loop_
_geom_bond_atom_site_label_1
_geom_bond_atom_site_label_2
_geom_bond_distance
_geom_bond_site_symmetry_2
_geom_bond_publ_flag
S1A C5A 1.725(6) . ?
S1A C7A 1.742(5) . ?
S1B C7B 1.743(5) . ?
S1B C3B 1.747(5) . ?
O1A C8A 1.360(7) . ?
O1A C11A 1.383(8) . ?
N1B C4B 1.394(7) . ?
N1B C7B 1.312(6) . ?
O1B C8B 1.383(7) . ?
O1B C11B 1.381(8) . ?
O2A C13A 1.342(7) . ?
O2A C12A 1.436(7) . ?
O2B C13B 1.339(8) . ?
O2B C12B 1.448(7) . ?
N1A C4A 1.383(8) . ?
N1A C7A 1.300(6) . ?
C5A C4A 1.404(7) . ?
C5A C6A 1.383(8) . ?
C4B C5B 1.374(7) . ?
C4B C3B 1.402(7) . ?
O3B C13B 1.178(7) . ?
C4A C3A 1.409(7) . ?
C7A C8A 1.446(7) . ?
C8A C9A 1.392(10) . ?
O3A C13A 1.210(7) . ?
C7B C8B 1.443(7) . ?
C6B H6B 0.9300 . ?
C6B C5B 1.380(8) . ?
C6B C1B 1.375(11) . ?
C5B H5B 0.9300 . ?
C3B C2B 1.387(7) . ?
C8B C9B 1.323(8) . ?
C11B C10B 1.340(7) . ?
C11B C12B 1.477(8) . ?
C9B H9B 0.9300 . ?
C9B C10B 1.418(10) . ?
C6A H6A 0.9300 . ?
C6A C1A 1.376(9) . ?
C13B C14B 1.511(12) . ?
C1A H1A 0.9300 . ?
C1A C2A 1.399(11) . ?
C1B H1B 0.9300 . ?
C1B C2B 1.363(9) . ?
C11A C10A 1.338(8) . ?
C11A C12A 1.464(9) . ?
C2A H2A 0.9300 . ?
C2A C3A 1.369(8) . ?
C2B H2B 0.9300 . ?
C3A H3A 0.9300 . ?
C10B H10B 0.9300 . ?
C9A H9A 0.94(5) . ?
C9A C10A 1.420(10) . ?
C13A C14A 1.476(12) . ?
C10A H10A 0.9300 . ?
C12A H12A 0.9700 . ?
C12A H12B 0.9700 . ?
C12B H12C 0.9700 . ?
C12B H12D 0.9700 . ?
C14B H14D 0.9600 . ?
C14B H14E 0.9600 . ?
C14B H14F 0.9600 . ?
C14A H14A 0.9600 . ?
C14A H14B 0.9600 . ?
C14A H14C 0.9600 . ?

loop_
_geom_torsion_atom_site_label_1
_geom_torsion_atom_site_label_2
_geom_torsion_atom_site_label_3
_geom_torsion_atom_site_label_4
_geom_torsion
_geom_torsion_site_symmetry_1
_geom_torsion_site_symmetry_2
_geom_torsion_site_symmetry_3
_geom_torsion_site_symmetry_4
_geom_torsion_publ_flag
S1A C5A C4A N1A 0.8(7) . . . . ?
S1A C5A C4A C3A -179.4(4) . . . . ?
S1A C5A C6A C1A 179.1(5) . . . . ?
S1A C7A C8A O1A -0.5(7) . . . . ?
S1A C7A C8A C9A -178.6(6) . . . . ?
S1B C7B C8B O1B 2.6(7) . . . . ?
S1B C7B C8B C9B -179.5(6) . . . . ?
S1B C3B C2B C1B 178.7(5) . . . . ?
O1A C8A C9A C10A 1.6(7) . . . . ?
O1A C11A C10A C9A 0.6(8) . . . . ?
O1A C11A C12A O2A -67.8(7) . . . . ?
N1B C4B C5B C6B -178.0(6) . . . . ?
N1B C4B C3B S1B -0.8(6) . . . . ?
N1B C4B C3B C2B 179.2(5) . . . . ?
N1B C7B C8B O1B -178.6(5) . . . . ?
N1B C7B C8B C9B -0.7(10) . . . . ?
O1B C8B C9B C10B -0.6(8) . . . . ?
O1B C11B C10B C9B 0.0(8) . . . . ?
O1B C11B C12B O2B -67.6(7) . . . . ?
N1A C4A C3A C2A -179.0(6) . . . . ?
N1A C7A C8A O1A -178.5(5) . . . . ?
N1A C7A C8A C9A 3.4(10) . . . . ?
C5A S1A C7A N1A -1.1(4) . . . . ?
C5A S1A C7A C8A -179.2(4) . . . . ?
C5A C4A C3A C2A 1.2(8) . . . . ?
C5A C6A C1A C2A -1.1(10) . . . . ?
C4B N1B C7B S1B -0.8(6) . . . . ?
C4B N1B C7B C8B -179.7(5) . . . . ?
C4B C3B C2B C1B -1.3(9) . . . . ?
C4A N1A C7A S1A 1.7(6) . . . . ?
C4A N1A C7A C8A 179.8(5) . . . . ?
C4A C5A C6A C1A 0.1(9) . . . . ?
C7A S1A C5A C4A 0.2(4) . . . . ?
C7A S1A C5A C6A -178.9(6) . . . . ?
C7A N1A C4A C5A -1.6(8) . . . . ?
C7A N1A C4A C3A 178.6(5) . . . . ?
C7A C8A C9A C10A 179.8(6) . . . . ?
C8A O1A C11A C10A 0.4(7) . . . . ?
C8A O1A C11A C12A -176.0(5) . . . . ?
C8A C9A C10A C11A -1.3(8) . . . . ?
C7B S1B C3B C4B 0.3(4) . . . . ?
C7B S1B C3B C2B -179.7(5) . . . . ?
C7B N1B C4B C5B 178.8(5) . . . . ?
C7B N1B C4B C3B 1.1(7) . . . . ?
C7B C8B C9B C10B -178.6(6) . . . . ?
C6B C1B C2B C3B 0.3(10) . . . . ?
C5B C4B C3B S1B -178.6(4) . . . . ?
C5B C4B C3B C2B 1.3(8) . . . . ?
C5B C6B C1B C2B 0.7(11) . . . . ?
C3B S1B C7B N1B 0.3(5) . . . . ?
C3B S1B C7B C8B 179.2(4) . . . . ?
C3B C4B C5B C6B -0.4(8) . . . . ?
C8B O1B C11B C10B -0.4(7) . . . . ?
C8B O1B C11B C12B -177.4(5) . . . . ?
C8B C9B C10B C11B 0.3(8) . . . . ?
C11B O1B C8B C7B 179.0(5) . . . . ?
C11B O1B C8B C9B 0.6(7) . . . . ?
C6A C5A C4A N1A 180.0(5) . . . . ?
C6A C5A C4A C3A -0.2(8) . . . . ?
C6A C1A C2A C3A 2.1(10) . . . . ?
C13B O2B C12B C11B 161.8(6) . . . . ?
C1A C2A C3A C4A -2.1(9) . . . . ?
C1B C6B C5B C4B -0.6(9) . . . . ?
C11A O1A C8A C7A -179.8(5) . . . . ?
C11A O1A C8A C9A -1.3(7) . . . . ?
C10B C11B C12B O2B 116.2(8) . . . . ?
C13A O2A C12A C11A 160.1(6) . . . . ?
C10A C11A C12A O2A 117.0(9) . . . . ?
C12A O2A C13A O3A 5.2(9) . . . . ?
C12A O2A C13A C14A -177.1(6) . . . . ?
C12A C11A C10A C9A 176.0(7) . . . . ?
C12B O2B C13B O3B 0.1(9) . . . . ?
C12B O2B C13B C14B -179.7(7) . . . . ?
C12B C11B C10B C9B 176.3(7) . . . . ?
